data_2206962
loop_
_publ_author_name
'Kotlyar, Sergei A.'
'Zubatyuk, Roman I.'
'Shishkin, Oleg V.'
'Chuprin, Gennady N.'
'Kiriyak, Andrey V.'
'Kamalov, Gerbert L.'

_publ_section_title
;
 ([1.5]Dibenzo-18-crown-6)potassium chlorochromate
;
_journal_coeditor_code HB6269
_journal_issue 10
_journal_name_full 'Acta Crystallographica Section E'
_journal_page_first m2163
_journal_page_last m2165
_journal_paper_doi 10.1107/S1600536805030151
_journal_volume 61
_journal_year 2005
_chemical_formula_iupac '[K (C20 H24 O6)] [Cr Cl O3]'
_chemical_formula_moiety 'C20 H24 Cl Cr K O9'
_chemical_formula_structural 'K + , C20 H24 O6 , Cr Cl O3 -'
_chemical_formula_sum 'C20 H24 Cl Cr K O9'
_chemical_formula_weight 534.94
_chemical_melting_point 417
_chemical_name_common
;
([1.5]Dibenzo-18-crown-6-\k^6^)potassium chlorochromate
;
_chemical_name_systematic
;
(6,7,9,10,12,13,15,16-
octahydrodibenzo[b,e][1,4,7,10,13,16] hexaoxacyclooctadecine)potassium
chlorochromate
;
_space_group_IT_number 2
_symmetry_cell_setting triclinic
_symmetry_space_group_name_Hall '-P 1'
_symmetry_space_group_name_H-M 'P -1'
_atom_sites_solution_hydrogens geom
_atom_sites_solution_primary direct
_atom_sites_solution_secondary difmap
_audit_creation_method SHELXL97
_cell_angle_alpha 95.34(3)
_cell_angle_beta 94.11(2)
_cell_angle_gamma 113.05(2)
_cell_formula_units_Z 2
_cell_length_a 10.139(3)
_cell_length_b 10.649(4)
_cell_length_c 12.138(3)
_cell_measurement_reflns_used 24
_cell_measurement_temperature 295(2)
_cell_measurement_theta_max 16
_cell_measurement_theta_min 12
_cell_volume 1192.3(7)
_computing_cell_refinement P3/PC
_computing_data_collection 'P3/PC (Siemens, 1989)'
_computing_data_reduction 'XDISK (Siemens, 1991)'
_computing_molecular_graphics 'ORTEP-3 for Windows (Farrugia, 1997)'
_computing_publication_material SHELXL97
_computing_structure_refinement 'SHELXL97 (Sheldrick, 1997)'
_computing_structure_solution 'SHELXS97 (Sheldrick, 1997)'
_diffrn_ambient_temperature 295(2)
_diffrn_measured_fraction_theta_full 0.960
_diffrn_measured_fraction_theta_max 0.960
_diffrn_measurement_device_type 'Siemens P3/PC'
_diffrn_measurement_method \q/2\q
_diffrn_radiation_monochromator graphite
_diffrn_radiation_source 'fine-focus sealed tube'
_diffrn_radiation_type MoK\a
_diffrn_radiation_wavelength 0.71073
_diffrn_reflns_av_R_equivalents 0.0693
_diffrn_reflns_av_sigmaI/netI 0.0468
_diffrn_reflns_limit_h_max 12
_diffrn_reflns_limit_h_min 0
_diffrn_reflns_limit_k_max 11
_diffrn_reflns_limit_k_min -12
_diffrn_reflns_limit_l_max 14
_diffrn_reflns_limit_l_min -14
_diffrn_reflns_number 4317
_diffrn_reflns_theta_full 25.05
_diffrn_reflns_theta_max 25.05
_diffrn_reflns_theta_min 1.70
_diffrn_standards_decay_% 3
_diffrn_standards_interval_count 98
_diffrn_standards_number 2
_exptl_absorpt_coefficient_mu 0.813
_exptl_absorpt_correction_type none
_exptl_crystal_colour yellow
_exptl_crystal_density_diffrn 1.490
_exptl_crystal_density_method 'not measured'
_exptl_crystal_description block
_exptl_crystal_F_000 552
_exptl_crystal_size_max 0.30
_exptl_crystal_size_mid 0.20
_exptl_crystal_size_min 0.20
_refine_diff_density_max 0.759
_refine_diff_density_min -0.394
_refine_ls_extinction_method none
_refine_ls_goodness_of_fit_ref 1.043
_refine_ls_hydrogen_treatment constr
_refine_ls_matrix_type full
_refine_ls_number_parameters 296
_refine_ls_number_reflns 4067
_refine_ls_number_restraints 2
_refine_ls_restrained_S_all 1.044
_refine_ls_R_factor_all 0.1141
_refine_ls_R_factor_gt 0.0676
_refine_ls_shift/su_max 0.003
_refine_ls_shift/su_mean 0.000
_refine_ls_structure_factor_coef Fsqd
_refine_ls_weighting_details 'calc w = 1/[\s^2^(Fo^2^)+(0.1033P)^2^+1.1342P] where P=(Fo^2^+2Fc^2^)/3'
_refine_ls_weighting_scheme calc
_refine_ls_wR_factor_gt 0.1803
_refine_ls_wR_factor_ref 0.1969
_reflns_number_gt 2703
_reflns_number_total 4067
_reflns_threshold_expression I>2\s(I)
_cod_data_source_file hb6269.cif
_cod_data_source_block IV
_cod_depositor_comments
;
The following automatic conversions were performed:
'_symmetry_cell_setting' value 'Triclinic' changed to 'triclinic'
according to '/home/saulius/struct/CIF-dictionaries/cif_core.dic'
dictionary named 'cif_core.dic' version 2.4.1 from 2010-06-29.

Automatic conversion script
Id: cif_fix_enum 1527 2010-12-29 10:47:43Z saulius 

The following automatic conversions were performed:

'_symmetry_cell_setting' value 'Triclinic' changed to 'triclinic'
according to /home/saulius/struct/CIF-dictionaries/cif_core.dic
dictionary named 'cif_core.dic' version 2.4.1 from 2010-06-29.

Automatic conversion script
Id: cif_fix_values 1715 2011-07-08 13:25:40Z adriana 
;
_cod_database_code 2206962
_cod_database_fobs_code 2206962

loop_
_symmetry_equiv_pos_as_xyz
'x, y, z'
'-x, -y, -z'

loop_
_atom_site_label
_atom_site_fract_x
_atom_site_fract_y
_atom_site_fract_z
_atom_site_U_iso_or_equiv
_atom_site_adp_type
_atom_site_calc_flag
_atom_site_refinement_flags
_atom_site_occupancy
_atom_site_disorder_assembly
_atom_site_disorder_group
_atom_site_type_symbol
Cl1 0.5525(4) 0.1504(6) 0.5885(3) 0.1460(18) Uani d P 0.729(8) A 1 Cl
O8 0.4662(15) 0.3387(14) 0.7385(15) 0.104(2) Uani d PD 0.729(8) A 1 O
O8' 0.607(3) 0.204(4) 0.6318(13) 0.1460(18) Uani d PD 0.271(8) A 2 O
Cl1' 0.4607(17) 0.3847(15) 0.7242(17) 0.104(2) Uani d P 0.271(8) A 2 Cl
Cr1 0.55972(10) 0.24649(10) 0.74816(9) 0.0804(4) Uani d D 1 . . Cr
K1 0.20725(11) 0.14150(11) 0.81423(9) 0.0561(3) Uani d . 1 A . K
O1 0.1217(4) -0.1193(3) 0.7012(3) 0.0617(9) Uani d . 1 . . O
O2 -0.0312(3) 0.0115(3) 0.6384(2) 0.0515(8) Uani d . 1 . . O
O3 0.0070(4) 0.2567(3) 0.7651(3) 0.0606(9) Uani d . 1 . . O
O4 0.2200(5) 0.3702(5) 0.9467(4) 0.1040(16) Uani d . 1 . . O
O5 0.2414(4) 0.1445(4) 1.0448(3) 0.0709(10) Uani d . 1 . . O
O6 0.1958(3) -0.1054(3) 0.9163(3) 0.0594(8) Uani d . 1 . . O
O7 0.7201(5) 0.3310(5) 0.8044(6) 0.1233(19) Uani d . 1 A . O
O9 0.4772(5) 0.1297(5) 0.8221(5) 0.1136(17) Uani d . 1 A . O
C1 -0.0168(5) -0.2010(5) 0.6513(4) 0.0493(10) Uani d . 1 A . C
C2 -0.0745(6) -0.3412(5) 0.6371(4) 0.0656(13) Uani d . 1 . . C
H2A -0.0211 -0.3886 0.6627 0.079 Uiso calc R 1 A . H
C3 -0.2147(7) -0.4130(6) 0.5839(5) 0.0834(18) Uani d . 1 A . C
H3A -0.2547 -0.5087 0.5735 0.100 Uiso calc R 1 . . H
C4 -0.2927(6) -0.3433(7) 0.5472(6) 0.0865(18) Uani d . 1 . . C
H4A -0.3857 -0.3918 0.5112 0.104 Uiso calc R 1 A . H
C5 -0.2355(5) -0.2021(6) 0.5627(4) 0.0665(14) Uani d . 1 A . C
H5A -0.2899 -0.1557 0.5368 0.080 Uiso calc R 1 . . H
C6 -0.0977(5) -0.1282(5) 0.6167(4) 0.0478(10) Uani d . 1 A . C
C7 -0.1178(5) 0.0868(5) 0.6123(4) 0.0596(12) Uani d . 1 A . C
H7A -0.2030 0.0568 0.6512 0.071 Uiso calc R 1 . . H
H7B -0.1486 0.0705 0.5329 0.071 Uiso calc R 1 . . H
C8 -0.0287(6) 0.2356(6) 0.6477(4) 0.0649(13) Uani d . 1 A . C
H8A 0.0587 0.2645 0.6114 0.078 Uiso calc R 1 . . H
H8B -0.0822 0.2896 0.6269 0.078 Uiso calc R 1 . . H
C9 0.0641(6) 0.3971(5) 0.8105(5) 0.0725(15) Uani d . 1 A . C
H9A -0.0088 0.4336 0.7984 0.087 Uiso d R 1 . . H
H9B 0.1462 0.4489 0.7734 0.087 Uiso d R 1 . . H
C10 0.1093(7) 0.4120(6) 0.9300(5) 0.0776(16) Uani d . 1 A . C
H10A 0.1406 0.5074 0.9619 0.093 Uiso calc R 1 . . H
H10B 0.0284 0.3568 0.9667 0.093 Uiso calc R 1 . . H
C11 0.2769(9) 0.3792(8) 1.0587(6) 0.104(2) Uani d . 1 A . C
H11A 0.2603 0.4504 1.1038 0.125 Uiso calc R 1 . . H
H11B 0.3804 0.4060 1.0622 0.125 Uiso calc R 1 . . H
C12 0.2119(7) 0.2475(8) 1.1063(5) 0.091(2) Uani d . 1 A . C
H12A 0.2527 0.2605 1.1833 0.109 Uiso d R 1 . . H
H12B 0.1085 0.2203 1.1045 0.109 Uiso d R 1 . . H
C13 0.1984(7) 0.0204(7) 1.0887(5) 0.0880(19) Uani d . 1 A . C
H13A 0.0939 -0.0248 1.0796 0.106 Uiso calc R 1 . . H
H13B 0.2321 0.0374 1.1677 0.106 Uiso calc R 1 . . H
C14 0.2589(7) -0.0697(6) 1.0304(4) 0.0787(18) Uani d . 1 A . C
H14A 0.3629 -0.0220 1.0343 0.094 Uiso calc R 1 . . H
H14B 0.2377 -0.1523 1.0658 0.094 Uiso calc R 1 . . H
C15 0.2535(5) -0.1726(5) 0.8458(4) 0.0537(12) Uani d . 1 A . C
C16 0.3499(6) -0.2289(6) 0.8784(6) 0.0755(17) Uani d . 1 . . C
H16A 0.3781 -0.2250 0.9536 0.091 Uiso calc R 1 A . H
C17 0.4037(6) -0.2901(7) 0.7997(7) 0.089(2) Uani d . 1 A . C
H17A 0.4675 -0.3286 0.8226 0.107 Uiso calc R 1 . . H
C18 0.3666(8) -0.2962(7) 0.6899(7) 0.097(2) Uani d . 1 . . C
H18A 0.4060 -0.3364 0.6377 0.116 Uiso calc R 1 A . H
C19 0.2695(7) -0.2421(6) 0.6557(5) 0.0807(17) Uani d . 1 A . C
H19A 0.2431 -0.2458 0.5801 0.097 Uiso calc R 1 . . H
C20 0.2119(5) -0.1826(5) 0.7335(4) 0.0577(12) Uani d . 1 A . C

loop_
_atom_site_aniso_label
_atom_site_aniso_U_11
_atom_site_aniso_U_22
_atom_site_aniso_U_33
_atom_site_aniso_U_12
_atom_site_aniso_U_13
_atom_site_aniso_U_23
Cl1 0.121(3) 0.265(5) 0.076(2) 0.114(3) -0.0048(16) -0.010(2)
O8 0.093(3) 0.089(8) 0.154(6) 0.054(4) 0.022(3) 0.039(6)
O8' 0.121(3) 0.265(5) 0.076(2) 0.114(3) -0.0048(16) -0.010(2)
Cl1' 0.093(3) 0.089(8) 0.154(6) 0.054(4) 0.022(3) 0.039(6)
Cr1 0.0608(6) 0.0776(7) 0.1049(8) 0.0287(5) 0.0013(5) 0.0246(6)
K1 0.0531(6) 0.0621(6) 0.0551(6) 0.0281(5) -0.0007(5) 0.0002(5)
O1 0.073(2) 0.0586(19) 0.059(2) 0.0409(18) -0.0250(17) -0.0041(15)
O2 0.0516(17) 0.0592(19) 0.0512(18) 0.0310(15) -0.0032(14) 0.0109(14)
O3 0.077(2) 0.054(2) 0.059(2) 0.0333(17) 0.0035(17) 0.0158(16)
O4 0.125(4) 0.126(4) 0.081(3) 0.086(3) -0.024(3) -0.025(3)
O5 0.077(2) 0.084(3) 0.0461(19) 0.027(2) 0.0114(17) 0.0056(18)
O6 0.0578(19) 0.067(2) 0.0475(18) 0.0199(17) -0.0085(15) 0.0111(16)
O7 0.067(3) 0.091(3) 0.191(6) 0.018(2) -0.013(3) 0.004(3)
O9 0.078(3) 0.114(4) 0.159(5) 0.038(3) 0.012(3) 0.073(3)
C1 0.053(3) 0.059(3) 0.038(2) 0.026(2) 0.0011(19) 0.007(2)
C2 0.084(4) 0.060(3) 0.058(3) 0.034(3) 0.004(3) 0.014(2)
C3 0.083(4) 0.058(3) 0.091(4) 0.009(3) 0.009(3) 0.009(3)
C4 0.052(3) 0.079(4) 0.109(5) 0.011(3) -0.006(3) 0.001(4)
C5 0.051(3) 0.079(4) 0.069(3) 0.026(3) -0.003(2) 0.009(3)
C6 0.054(3) 0.054(3) 0.039(2) 0.025(2) 0.0064(19) 0.0105(19)
C7 0.066(3) 0.079(4) 0.051(3) 0.047(3) 0.002(2) 0.018(2)
C8 0.079(3) 0.076(4) 0.057(3) 0.046(3) 0.010(3) 0.025(3)
C9 0.078(4) 0.056(3) 0.088(4) 0.030(3) 0.006(3) 0.015(3)
C10 0.090(4) 0.063(3) 0.087(4) 0.041(3) 0.010(3) 0.000(3)
C11 0.125(6) 0.108(6) 0.081(5) 0.066(5) -0.029(4) -0.032(4)
C12 0.080(4) 0.133(6) 0.050(3) 0.042(4) -0.004(3) -0.029(4)
C13 0.094(4) 0.100(5) 0.048(3) 0.014(4) 0.013(3) 0.018(3)
C14 0.096(4) 0.071(4) 0.049(3) 0.014(3) -0.015(3) 0.022(3)
C15 0.044(2) 0.048(3) 0.063(3) 0.013(2) -0.009(2) 0.014(2)
C16 0.063(3) 0.061(3) 0.094(4) 0.021(3) -0.025(3) 0.021(3)
C17 0.062(4) 0.081(4) 0.130(6) 0.040(3) -0.016(4) 0.016(4)
C18 0.097(5) 0.094(5) 0.126(6) 0.067(4) 0.019(4) 0.008(4)
C19 0.099(4) 0.087(4) 0.074(4) 0.058(4) 0.002(3) 0.011(3)
C20 0.061(3) 0.055(3) 0.062(3) 0.032(2) -0.007(2) 0.006(2)

loop_
_atom_type_symbol
_atom_type_description
_atom_type_scat_dispersion_real
_atom_type_scat_dispersion_imag
_atom_type_scat_source
C C 0.0033 0.0016 'International Tables Vol C Tables 4.2.6.8 and 6.1.1.4'
H H 0.0000 0.0000 'International Tables Vol C Tables 4.2.6.8 and 6.1.1.4'
O O 0.0106 0.0060 'International Tables Vol C Tables 4.2.6.8 and 6.1.1.4'
Cl Cl 0.1484 0.1585 'International Tables Vol C Tables 4.2.6.8 and 6.1.1.4'
K K 0.2009 0.2494 'International Tables Vol C Tables 4.2.6.8 and 6.1.1.4'
Cr Cr 0.3209 0.6236 'International Tables Vol C Tables 4.2.6.8 and 6.1.1.4'

loop_
_geom_angle_atom_site_label_1
_geom_angle_atom_site_label_2
_geom_angle_atom_site_label_3
_geom_angle
_geom_angle_publ_flag
Cr1 O8 K1 95.8(5) ?
Cr1 Cl1' K1 79.1(4) ?
O7 Cr1 O9 109.4(3) ?
O7 Cr1 O8' 94.1(11) ?
O9 Cr1 O8' 119.6(14) ?
O7 Cr1 O8 113.6(6) ?
O9 Cr1 O8 106.1(6) ?
O8' Cr1 O8 113.8(13) ?
O7 Cr1 Cl1 111.9(3) ?
O9 Cr1 Cl1 107.9(3) ?
O8' Cr1 Cl1 18.1(12) ?
O8 Cr1 Cl1 107.7(7) ?
O7 Cr1 Cl1' 108.8(5) ?
O9 Cr1 Cl1' 113.9(5) ?
O8' Cr1 Cl1' 108.9(13) ?
O8 Cr1 Cl1' 7.9(9) ?
Cl1 Cr1 Cl1' 104.9(6) ?
O4 K1 O1 164.36(15) ?
O4 K1 O9 110.88(17) ?
O1 K1 O9 82.04(14) ?
O4 K1 O5 62.08(13) n
O1 K1 O5 112.23(12) ?
O9 K1 O5 85.03(15) ?
O4 K1 O3 60.20(12) n
O1 K1 O3 111.63(10) ?
O9 K1 O3 154.65(12) ?
O5 K1 O3 107.59(11) ?
O4 K1 O2 118.11(12) ?
O1 K1 O2 54.19(9) n
O9 K1 O2 127.03(15) ?
O5 K1 O2 135.09(11) ?
O3 K1 O2 58.15(9) n
O4 K1 O8 83.1(3) ?
O1 K1 O8 112.3(3) ?
O9 K1 O8 53.43(18) n
O5 K1 O8 111.3(4) ?
O3 K1 O8 101.22(18) ?
O2 K1 O8 113.2(4) ?
O4 K1 O6 119.89(13) ?
O1 K1 O6 54.71(9) n
O9 K1 O6 70.69(12) ?
O5 K1 O6 58.20(11) n
O3 K1 O6 134.66(10) ?
O2 K1 O6 99.63(9) ?
O8 K1 O6 124.12(18) ?
O4 K1 Cl1' 77.7(4) ?
O1 K1 Cl1' 117.1(4) ?
O9 K1 Cl1' 62.4(2) ?
O5 K1 Cl1' 114.0(4) ?
O3 K1 Cl1' 92.2(2) ?
O2 K1 Cl1' 109.2(4) ?
O8 K1 Cl1' 9.0(3) ?
O6 K1 Cl1' 133.1(2) ?
O4 K1 Cr1 101.85(12) ?
O1 K1 Cr1 93.59(9) ?
O9 K1 Cr1 26.70(10) ?
O5 K1 Cr1 102.81(9) ?
O3 K1 Cr1 128.18(8) ?
O2 K1 Cr1 119.41(8) ?
O8 K1 Cr1 27.52(15) ?
O6 K1 Cr1 97.02(8) ?
Cl1' K1 Cr1 36.5(2) ?
C1 O1 C20 118.6(4) y
C1 O1 K1 125.2(3) ?
C20 O1 K1 112.1(3) ?
C6 O2 C7 116.5(4) y
C6 O2 K1 120.4(2) ?
C7 O2 K1 117.1(3) ?
C9 O3 C8 113.0(4) y
C9 O3 K1 110.1(3) ?
C8 O3 K1 108.0(3) ?
C10 O4 C11 116.9(5) y
C10 O4 K1 118.1(4) ?
C11 O4 K1 113.2(4) ?
C13 O5 C12 114.7(5) y
C13 O5 K1 119.3(3) ?
C12 O5 K1 114.4(4) ?
C15 O6 C14 116.9(4) y
C15 O6 K1 106.2(2) ?
C14 O6 K1 111.5(3) ?
Cr1 O9 K1 101.8(2) ?
C2 C1 O1 124.4(4) ?
C2 C1 C6 120.9(4) ?
O1 C1 C6 114.7(4) n
C1 C2 C3 119.4(5) ?
C1 C2 H2A 120.3 ?
C3 C2 H2A 120.3 ?
C4 C3 C2 120.1(5) ?
C4 C3 H3A 119.9 ?
C2 C3 H3A 119.9 ?
C3 C4 C5 120.6(5) ?
C3 C4 H4A 119.7 ?
C5 C4 H4A 119.7 ?
C4 C5 C6 120.6(5) ?
C4 C5 H5A 119.7 ?
C6 C5 H5A 119.7 ?
O2 C6 C5 125.6(4) ?
O2 C6 C1 116.1(4) n
C5 C6 C1 118.3(4) ?
O2 C7 C8 108.1(4) n
O2 C7 H7A 110.1 ?
C8 C7 H7A 110.1 ?
O2 C7 H7B 110.1 ?
C8 C7 H7B 110.1 ?
H7A C7 H7B 108.4 ?
O3 C8 C7 108.5(4) n
O3 C8 H8A 110.0 ?
C7 C8 H8A 110.0 ?
O3 C8 H8B 110.0 ?
C7 C8 H8B 110.0 ?
H8A C8 H8B 108.4 ?
O3 C9 C10 110.1(4) n
O3 C9 H9A 109.3 ?
C10 C9 H9A 109.8 ?
O3 C9 H9B 109.9 ?
C10 C9 H9B 109.5 ?
H9A C9 H9B 108.2 ?
O4 C10 C9 109.9(5) n
O4 C10 H10A 109.7 ?
C9 C10 H10A 109.7 ?
O4 C10 H10B 109.7 ?
C9 C10 H10B 109.7 ?
H10A C10 H10B 108.2 ?
O4 C11 C12 113.0(6) n
O4 C11 H11A 109.0 ?
C12 C11 H11A 109.0 ?
O4 C11 H11B 109.0 ?
C12 C11 H11B 109.0 ?
H11A C11 H11B 107.8 ?
O5 C12 C11 109.7(5) n
O5 C12 H12A 109.5 ?
C11 C12 H12A 109.3 ?
O5 C12 H12B 110.3 ?
C11 C12 H12B 109.9 ?
H12A C12 H12B 108.1 ?
O5 C13 C14 109.7(5) n
O5 C13 H13A 109.7 ?
C14 C13 H13A 109.7 ?
O5 C13 H13B 109.7 ?
C14 C13 H13B 109.7 ?
H13A C13 H13B 108.2 ?
O6 C14 C13 108.8(5) n
O6 C14 H14A 109.9 ?
C13 C14 H14A 109.9 ?
O6 C14 H14B 109.9 ?
C13 C14 H14B 109.9 ?
H14A C14 H14B 108.3 ?
O6 C15 C20 116.2(4) n
O6 C15 C16 125.3(5) ?
C20 C15 C16 118.5(5) ?
C17 C16 C15 120.0(6) ?
C17 C16 H16A 120.0 ?
C15 C16 H16A 120.0 ?
C18 C17 C16 121.6(6) ?
C18 C17 H17A 119.2 ?
C16 C17 H17A 119.2 ?
C17 C18 C19 119.4(7) ?
C17 C18 H18A 120.3 ?
C19 C18 H18A 120.3 ?
C20 C19 C18 119.9(6) ?
C20 C19 H19A 120.0 ?
C18 C19 H19A 120.0 ?
C19 C20 C15 120.6(5) ?
C19 C20 O1 120.9(5) ?
C15 C20 O1 118.1(4) n

loop_
_geom_bond_atom_site_label_1
_geom_bond_atom_site_label_2
_geom_bond_distance
_geom_bond_publ_flag
Cr1 Cl1 2.088(4) ?
Cr1 O8 1.617(8) ?
Cr1 O8' 1.605(10) ?
Cr1 Cl1' 2.110(11) ?
Cr1 O7 1.581(5) ?
Cr1 O9 1.597(5) ?
K1 O1 2.753(3) y
K1 O2 2.899(3) y
K1 O3 2.810(3) y
K1 O4 2.744(4) y
K1 O5 2.791(4) y
K1 O6 2.975(4) y
K1 O8 2.922(15) y
K1 O9 2.784(5) y
K1 Cl1' 3.197(14) y
C1 O1 1.385(5) y
C20 O1 1.388(5) y
O2 C6 1.362(5) n
O2 C7 1.439(5) n
O3 C9 1.413(6) n
O3 C8 1.419(6) n
O4 C10 1.369(7) n
O4 C11 1.417(8) n
O5 C13 1.390(7) n
O5 C12 1.409(7) n
O6 C15 1.368(6) n
O6 C14 1.434(6) n
C1 C2 1.361(7) ?
C1 C6 1.400(6) n
C2 C3 1.395(8) ?
C2 H2A 0.9300 ?
C3 C4 1.358(9) ?
C3 H3A 0.9300 ?
C4 C5 1.371(8) ?
C4 H4A 0.9300 ?
C5 C6 1.383(7) ?
C5 H5A 0.9300 ?
C7 C8 1.486(7) n
C7 H7A 0.9700 ?
C7 H7B 0.9700 ?
C8 H8A 0.9700 ?
C8 H8B 0.9700 ?
C9 C10 1.464(8) n
C9 H9A 0.9700 ?
C9 H9B 0.9700 ?
C10 H10A 0.9700 ?
C10 H10B 0.9700 ?
C11 C12 1.489(10) n
C11 H11A 0.9700 ?
C11 H11B 0.9700 ?
C12 H12A 0.9700 ?
C12 H12B 0.9700 ?
C13 C14 1.480(9) n
C13 H13A 0.9700 ?
C13 H13B 0.9700 ?
C14 H14A 0.9700 ?
C14 H14B 0.9700 ?
C15 C20 1.379(7) n
C15 C16 1.385(7) ?
C16 C17 1.368(9) ?
C16 H16A 0.9300 ?
C17 C18 1.348(10) ?
C17 H17A 0.9300 ?
C18 C19 1.379(9) ?
C18 H18A 0.9300 ?
C19 C20 1.375(8) ?
C19 H19A 0.9300 ?

loop_
_geom_torsion_atom_site_label_1
_geom_torsion_atom_site_label_2
_geom_torsion_atom_site_label_3
_geom_torsion_atom_site_label_4
_geom_torsion
_geom_torsion_publ_flag
K1 O8 Cr1 O7 -135.5(4) ?
K1 O8 Cr1 O9 -15.2(7) ?
K1 O8 Cr1 O8' 118.4(15) ?
K1 O8 Cr1 Cl1 100.1(5) ?
K1 O8 Cr1 Cl1' 170(9) ?
K1 Cl1' Cr1 O7 -137.2(3) ?
K1 Cl1' Cr1 O9 -14.8(6) ?
K1 Cl1' Cr1 O8' 121.5(13) ?
K1 Cl1' Cr1 O8 -9(8) ?
K1 Cl1' Cr1 Cl1 103.0(3) ?
Cr1 O8 K1 O4 132.9(7) ?
Cr1 O8 K1 O1 -50.3(8) ?
Cr1 O8 K1 O9 10.4(5) ?
Cr1 O8 K1 O5 76.5(8) ?
Cr1 O8 K1 O3 -169.4(6) ?
Cr1 O8 K1 O2 -109.5(7) ?
Cr1 O8 K1 O6 11.2(10) ?
Cr1 O8 K1 Cl1' -175(5) ?
Cr1 Cl1' K1 O4 130.4(6) ?
Cr1 Cl1' K1 O1 -55.0(6) ?
Cr1 Cl1' K1 O9 8.7(4) ?
Cr1 Cl1' K1 O5 78.9(6) ?
Cr1 Cl1' K1 O3 -170.8(5) ?
Cr1 Cl1' K1 O2 -113.8(5) ?
Cr1 Cl1' K1 O8 4(4) ?
Cr1 Cl1' K1 O6 10.8(9) ?
O4 K1 O1 C1 38.5(6) ?
O9 K1 O1 C1 -174.8(3) ?
O5 K1 O1 C1 103.9(3) ?
O3 K1 O1 C1 -17.0(3) ?
O2 K1 O1 C1 -26.5(3) ?
O8 K1 O1 C1 -129.8(4) ?
O6 K1 O1 C1 113.3(3) ?
Cl1' K1 O1 C1 -121.4(4) ?
Cr1 K1 O1 C1 -150.7(3) ?
O4 K1 O1 C20 -118.3(5) ?
O9 K1 O1 C20 28.4(3) ?
O5 K1 O1 C20 -52.9(3) ?
O3 K1 O1 C20 -173.7(3) ?
O2 K1 O1 C20 176.7(3) ?
O8 K1 O1 C20 73.4(4) ?
O6 K1 O1 C20 -43.5(3) ?
Cl1' K1 O1 C20 81.8(4) ?
Cr1 K1 O1 C20 52.5(3) ?
O4 K1 O2 C6 -139.6(3) ?
O1 K1 O2 C6 24.3(3) ?
O9 K1 O2 C6 65.0(3) ?
O5 K1 O2 C6 -62.1(3) ?
O3 K1 O2 C6 -145.2(3) ?
O8 K1 O2 C6 125.8(3) ?
O6 K1 O2 C6 -8.0(3) ?
Cl1' K1 O2 C6 134.5(4) ?
Cr1 K1 O2 C6 95.8(3) ?
O4 K1 O2 C7 12.3(3) ?
O1 K1 O2 C7 176.2(3) ?
O9 K1 O2 C7 -143.1(3) ?
O5 K1 O2 C7 89.8(3) ?
O3 K1 O2 C7 6.6(3) ?
O8 K1 O2 C7 -82.4(4) ?
O6 K1 O2 C7 143.9(3) ?
Cl1' K1 O2 C7 -73.7(4) ?
Cr1 K1 O2 C7 -112.4(3) ?
O4 K1 O3 C9 23.8(3) ?
O1 K1 O3 C9 -171.0(3) ?
O9 K1 O3 C9 -51.7(5) ?
O5 K1 O3 C9 65.4(3) ?
O2 K1 O3 C9 -161.9(3) ?
O8 K1 O3 C9 -51.4(5) ?
O6 K1 O3 C9 127.8(3) ?
Cl1' K1 O3 C9 -50.6(5) ?
Cr1 K1 O3 C9 -57.6(3) ?
O4 K1 O3 C8 147.6(3) ?
O1 K1 O3 C8 -47.2(3) ?
O9 K1 O3 C8 72.1(5) ?
O5 K1 O3 C8 -170.8(3) ?
O2 K1 O3 C8 -38.1(3) ?
O8 K1 O3 C8 72.4(5) ?
O6 K1 O3 C8 -108.4(3) ?
Cl1' K1 O3 C8 73.2(5) ?
Cr1 K1 O3 C8 66.2(3) ?
O1 K1 O4 C10 -53.0(7) ?
O9 K1 O4 C10 162.6(4) ?
O5 K1 O4 C10 -125.2(5) ?
O3 K1 O4 C10 9.0(4) ?
O2 K1 O4 C10 3.5(5) ?
O8 K1 O4 C10 116.2(5) ?
O6 K1 O4 C10 -118.2(4) ?
Cl1' K1 O4 C10 108.8(5) ?
Cr1 K1 O4 C10 136.4(4) ?
O1 K1 O4 C11 89.0(6) ?
O9 K1 O4 C11 -55.4(5) ?
O5 K1 O4 C11 16.7(5) ?
O3 K1 O4 C11 150.9(6) ?
O2 K1 O4 C11 145.4(5) ?
O8 K1 O4 C11 -101.9(6) ?
O6 K1 O4 C11 23.7(6) ?
Cl1' K1 O4 C11 -109.2(6) ?
Cr1 K1 O4 C11 -81.6(5) ?
O4 K1 O5 C13 156.1(5) ?
O1 K1 O5 C13 -7.8(4) ?
O9 K1 O5 C13 -87.1(4) ?
O3 K1 O5 C13 115.4(4) ?
O2 K1 O5 C13 53.2(5) ?
O8 K1 O5 C13 -134.6(4) ?
O6 K1 O5 C13 -16.8(4) ?
Cl1' K1 O5 C13 -143.9(5) ?
Cr1 K1 O5 C13 -107.1(4) ?
O4 K1 O5 C12 14.8(4) ?
O1 K1 O5 C12 -149.1(4) ?
O9 K1 O5 C12 131.6(4) ?
O3 K1 O5 C12 -25.9(4) ?
O2 K1 O5 C12 -88.2(4) ?
O8 K1 O5 C12 84.1(4) ?
O6 K1 O5 C12 -158.1(4) ?
Cl1' K1 O5 C12 74.7(5) ?
Cr1 K1 O5 C12 111.5(4) ?
O4 K1 O6 C15 -153.7(3) ?
O1 K1 O6 C15 43.8(2) ?
O9 K1 O6 C15 -50.1(3) ?
O5 K1 O6 C15 -146.4(3) ?
O3 K1 O6 C15 130.1(3) ?
O2 K1 O6 C15 75.9(3) ?
O8 K1 O6 C15 -50.9(5) ?
Cl1' K1 O6 C15 -52.1(6) ?
Cr1 K1 O6 C15 -45.7(3) ?
O4 K1 O6 C14 -25.2(4) ?
O1 K1 O6 C14 172.2(4) ?
O9 K1 O6 C14 78.3(4) ?
O5 K1 O6 C14 -17.9(4) ?
O3 K1 O6 C14 -101.5(4) ?
O2 K1 O6 C14 -155.7(4) ?
O8 K1 O6 C14 77.6(6) ?
Cl1' K1 O6 C14 76.4(6) ?
Cr1 K1 O6 C14 82.8(4) ?
O7 Cr1 O9 K1 139.2(3) ?
O8' Cr1 O9 K1 -114.1(11) ?
O8 Cr1 O9 K1 16.3(7) ?
Cl1 Cr1 O9 K1 -98.9(2) ?
Cl1' Cr1 O9 K1 17.1(7) ?
O4 K1 O9 Cr1 -74.4(3) ?
O1 K1 O9 Cr1 114.7(3) ?
O5 K1 O9 Cr1 -132.0(3) ?
O3 K1 O9 Cr1 -10.3(6) ?
O2 K1 O9 Cr1 82.5(3) ?
O8 K1 O9 Cr1 -10.7(5) ?
O6 K1 O9 Cr1 170.1(3) ?
Cl1' K1 O9 Cr1 -11.6(5) ?
K1 O1 C1 C2 -151.5(4) ?
C20 O1 C1 C6 -177.1(4) n
K1 O1 C1 C6 27.5(5) ?
O1 C1 C2 C3 -178.9(5) ?
C6 C1 C2 C3 2.2(8) ?
C1 C2 C3 C4 -0.4(9) ?
C2 C3 C4 C5 -0.5(10) ?
C3 C4 C5 C6 -0.4(10) ?
C7 O2 C6 C5 6.3(6) ?
K1 O2 C6 C5 158.4(4) ?
C7 O2 C6 C1 -174.6(4) y
K1 O2 C6 C1 -22.6(5) ?
C4 C5 C6 O2 -178.7(5) ?
C4 C5 C6 C1 2.2(8) ?
C2 C1 C6 O2 177.7(4) ?
C2 C1 C6 C5 -3.1(7) ?
O1 C1 C6 C5 177.9(4) ?
C6 O2 C7 C8 176.9(4) n
K1 O2 C7 C8 23.9(5) ?
C9 O3 C8 C7 -167.0(4) n
K1 O3 C8 C7 71.0(4) ?
C8 O3 C9 C10 -175.4(5) n
K1 O3 C9 C10 -54.6(5) ?
C11 O4 C10 C9 179.6(6) n
K1 O4 C10 C9 -39.8(6) ?
C10 O4 C11 C12 95.3(7) n
K1 O4 C11 C12 -47.1(7) ?
C13 O5 C12 C11 173.8(5) n
K1 O5 C12 C11 -43.1(6) ?
C12 O5 C13 C14 -169.4(5) n
K1 O5 C13 C14 49.4(6) ?
C15 O6 C14 C13 171.2(4) n
K1 O6 C14 C13 48.7(5) ?
C14 O6 C15 C20 -167.8(4) n
K1 O6 C15 C20 -42.6(4) ?
C14 O6 C15 C16 11.4(7) ?
K1 O6 C15 C16 136.7(4) ?
O6 C15 C16 C17 -178.0(5) ?
C20 C15 C16 C17 1.2(8) ?
C15 C16 C17 C18 0.8(10) ?
C16 C17 C18 C19 -1.5(11) ?
C17 C18 C19 C20 0.1(10) ?
C18 C19 C20 C15 2.0(9) ?
C18 C19 C20 O1 175.6(5) ?
O6 C15 C20 C19 176.7(5) ?
C16 C15 C20 C19 -2.6(8) ?
C16 C15 C20 O1 -176.4(4) ?
K1 O1 C20 C19 -129.4(5) ?
C1 O1 C20 C15 -114.1(5) n
K1 O1 C20 C15 44.4(5) ?
O1 C1 C6 O2 -1.3(6) n
O2 C7 C8 O3 -63.3(5) n
O3 C9 C10 O4 64.3(7) n
O4 C11 C12 O5 61.6(7) n
O5 C13 C14 O6 -65.5(6) n
O6 C15 C20 O1 2.9(6) n
C20 O1 C1 C2 3.9(7) n
C1 O1 C20 C19 72.1(6) n
